data_2206744
loop_
_publ_author_name
'Watkin, David J.'
'Parry, Loren L.'
'Soengas, Raquel'
'Fleet, George W. J.'

_publ_section_title 1,4-Anhydro-2-<i>C</i>-benzyloxymethyl-2,3:5,6-di-<i>O</i>-isopropylidene-<small>D</small>-tallitol
_journal_issue 9
_journal_name_full 'Acta Crystallographica Section E'
_journal_page_first o2865
_journal_page_last o2867
_journal_paper_doi 10.1107/S1600536805025031
_journal_volume 61
_journal_year 2005
_chemical_formula_moiety 'C20 H28 O6'
_chemical_formula_sum 'C20 H28 O6'
_chemical_formula_weight 364.44
_chemical_name_systematic
;
1,4-Anhydro-2-C-benzyloxymethyl-2,3:5,6-di-O-isopropylidene-D-tallitol
;
_space_group_IT_number 19
_symmetry_cell_setting orthorhombic
_symmetry_space_group_name_Hall 'P 2ac 2ab'
_symmetry_space_group_name_H-M 'P 21 21 21'
_atom_sites_solution_hydrogens geom
_atom_sites_solution_primary direct
_audit_creation_method CRYSTALS_ver_12.82
_cell_angle_alpha 90
_cell_angle_beta 90
_cell_angle_gamma 90
_cell_formula_units_Z 4
_cell_length_a 5.9504(2)
_cell_length_b 14.5676(4)
_cell_length_c 22.0403(8)
_cell_measurement_reflns_used 2296
_cell_measurement_temperature 170
_cell_measurement_theta_max 27
_cell_measurement_theta_min 5
_cell_volume 1910.52(11)
_computing_cell_refinement DENZO/SCALEPACK
_computing_data_collection 'COLLECT (Nonius, 2001).'
_computing_data_reduction 'DENZO/SCALEPACK (Otwinowski & Minor, 1997'
_computing_molecular_graphics 'CAMERON (Watkin et al., 1996)'
_computing_publication_material 'CRYSTALS '
_computing_structure_refinement 'CRYSTALS (Betteridge et al., 2003)'
_computing_structure_solution 'SIR92 (Altomare et al., 1994)'
_diffrn_ambient_temperature 170
_diffrn_measured_fraction_theta_full 0.982
_diffrn_measured_fraction_theta_max 0.980
_diffrn_measurement_device_type 'Bruker--Nonius KappaCCD'
_diffrn_measurement_method \w
_diffrn_radiation_monochromator graphite
_diffrn_radiation_type 'Mo K\a'
_diffrn_radiation_wavelength 0.71073
_diffrn_reflns_av_R_equivalents 0.037
_diffrn_reflns_limit_h_max 7
_diffrn_reflns_limit_h_min -7
_diffrn_reflns_limit_k_max 18
_diffrn_reflns_limit_k_min -18
_diffrn_reflns_limit_l_max 28
_diffrn_reflns_limit_l_min -28
_diffrn_reflns_number 10188
_diffrn_reflns_theta_full 25.290
_diffrn_reflns_theta_max 27.489
_diffrn_reflns_theta_min 5.223
_diffrn_standards_number 0
_exptl_absorpt_coefficient_mu 0.093
_exptl_absorpt_correction_T_max 0.99
_exptl_absorpt_correction_T_min 0.84
_exptl_absorpt_correction_type multi-scan
_exptl_absorpt_process_details '(DENZO/SCALEPACK; Otwinowski & Minor, 1997)'
_exptl_crystal_colour colourless
_exptl_crystal_density_diffrn 1.267
_exptl_crystal_description lath
_exptl_crystal_F_000 784
_exptl_crystal_size_max 0.90
_exptl_crystal_size_mid 0.15
_exptl_crystal_size_min 0.10
_refine_diff_density_max 0.21
_refine_diff_density_min -0.20
_refine_ls_extinction_coef 79E1(11)
_refine_ls_extinction_method 'Larson 1970 Crystallographic Computing eq 22'
_refine_ls_goodness_of_fit_ref 0.9912
_refine_ls_hydrogen_treatment constr
_refine_ls_matrix_type full
_refine_ls_number_parameters 245
_refine_ls_number_reflns 2305
_refine_ls_number_restraints 0
_refine_ls_R_factor_all 0.0473
_refine_ls_R_factor_gt 0.0473
_refine_ls_shift/su_max 0.000389
_refine_ls_structure_factor_coef Fsqd
_refine_ls_weighting_details
;
w=1/[\s^2^(F^2^) + ( 0.03P)^2^ + 0.20P]  where P=(max(Fo^2^,0) + 2Fc^2^)/3
;
_refine_ls_weighting_scheme calc
_refine_ls_wR_factor_all 0.0747
_refine_ls_wR_factor_gt 0.0747
_refine_ls_wR_factor_ref 0.0747
_reflns_number_gt 2305
_reflns_number_total 2486
_reflns_threshold_expression I>-3.0\s(I)
_cod_data_source_file lh6483.cif
_cod_data_source_block 4
_cod_database_code 2206744
_cod_database_fobs_code 2206744

loop_
_symmetry_equiv_pos_as_xyz
x,y,z
x+1/2,-y+1/2,-z
-x,y+1/2,-z+1/2
-x+1/2,-y,z+1/2

loop_
_atom_site_label
_atom_site_fract_x
_atom_site_fract_y
_atom_site_fract_z
_atom_site_U_iso_or_equiv
_atom_site_adp_type
_atom_site_occupancy
_atom_site_disorder_assembly
_atom_site_disorder_group
_atom_site_type_symbol
C1 0.4054(3) 0.02469(12) 0.51386(8) 0.0259 Uani 1.0000 . . C
C2 0.5454(3) -0.05597(12) 0.53868(7) 0.0255 Uani 1.0000 . . C
C3 0.4794(3) -0.13805(13) 0.50008(8) 0.0286 Uani 1.0000 . . C
C4 0.6390(4) -0.16062(12) 0.44865(8) 0.0303 Uani 1.0000 . . C
O5 0.6652(2) -0.08412(8) 0.40887(6) 0.0347 Uani 1.0000 . . O
C6 0.7076(4) -0.11835(14) 0.34932(9) 0.0360 Uani 1.0000 . . C
O70 0.5562(9) -0.1956(4) 0.3499(2) 0.0447 Uani 0.4412 1 1 O
O71 0.6677(8) -0.2170(3) 0.34900(19) 0.0443 Uani 0.5588 1 2 O
C8 0.5589(4) -0.23673(13) 0.40643(9) 0.0372 Uani 1.0000 . . C
C9 0.9553(4) -0.1208(2) 0.33683(11) 0.0621 Uani 1.0000 . . C
C10 0.5849(4) -0.0607(2) 0.30437(10) 0.0626 Uani 1.0000 . . C
O11 0.2561(2) -0.11806(9) 0.47960(6) 0.0314 Uani 1.0000 . . O
C12 0.2451(3) -0.02028(12) 0.46856(8) 0.0289 Uani 1.0000 . . C
O13 0.4616(2) -0.07040(8) 0.59844(5) 0.0315 Uani 1.0000 . . O
C14 0.3653(4) 0.01380(13) 0.61898(8) 0.0313 Uani 1.0000 . . C
O15 0.2823(2) 0.05770(8) 0.56549(5) 0.0321 Uani 1.0000 . . O
C16 0.5412(4) 0.07157(15) 0.65028(10) 0.0461 Uani 1.0000 . . C
C17 0.1677(4) -0.00759(17) 0.65927(10) 0.0477 Uani 1.0000 . . C
C18 0.5505(3) 0.09920(12) 0.48604(8) 0.0282 Uani 1.0000 . . C
O19 0.4125(2) 0.16380(8) 0.45525(6) 0.0332 Uani 1.0000 . . O
C20 0.5411(4) 0.23965(13) 0.43153(10) 0.0384 Uani 1.0000 . . C
C21 0.6787(3) 0.21552(13) 0.37669(9) 0.0316 Uani 1.0000 . . C
C22 0.5918(4) 0.22880(14) 0.31876(9) 0.0383 Uani 1.0000 . . C
C23 0.7158(4) 0.20694(15) 0.26792(10) 0.0489 Uani 1.0000 . . C
C24 0.9296(5) 0.17026(16) 0.27436(13) 0.0548 Uani 1.0000 . . C
C25 1.0174(4) 0.15653(15) 0.33164(12) 0.0502 Uani 1.0000 . . C
C26 0.8945(4) 0.17985(14) 0.38224(11) 0.0383 Uani 1.0000 . . C
H21 0.7063 -0.0438 0.5393 0.0296 Uiso 1.0000 . . H
H31 0.4738 -0.1937 0.5267 0.0323 Uiso 1.0000 . . H
H41 0.7890 -0.1757 0.4658 0.0372 Uiso 1.0000 . . H
H81 0.6308 -0.2954 0.4155 0.0441 Uiso 1.0000 . . H
H82 0.3979 -0.2456 0.4097 0.0449 Uiso 1.0000 . . H
H91 0.9799 -0.1477 0.2973 0.0922 Uiso 1.0000 . . H
H92 1.0089 -0.0577 0.3371 0.0946 Uiso 1.0000 . . H
H93 1.0326 -0.1552 0.3671 0.0935 Uiso 1.0000 . . H
H101 0.6131 -0.0840 0.2633 0.0941 Uiso 1.0000 . . H
H102 0.6400 0.0011 0.3075 0.0942 Uiso 1.0000 . . H
H103 0.4280 -0.0617 0.3117 0.0947 Uiso 1.0000 . . H
H121 0.2908 -0.0072 0.4259 0.0322 Uiso 1.0000 . . H
H122 0.0887 0.0020 0.4757 0.0342 Uiso 1.0000 . . H
H161 0.4723 0.1306 0.6619 0.0699 Uiso 1.0000 . . H
H162 0.6694 0.0821 0.6232 0.0694 Uiso 1.0000 . . H
H163 0.5921 0.0407 0.6873 0.0696 Uiso 1.0000 . . H
H171 0.0929 0.0501 0.6709 0.0725 Uiso 1.0000 . . H
H172 0.0666 -0.0453 0.6364 0.0734 Uiso 1.0000 . . H
H173 0.2151 -0.0395 0.6949 0.0729 Uiso 1.0000 . . H
H181 0.6585 0.0704 0.4571 0.0336 Uiso 1.0000 . . H
H182 0.6364 0.1299 0.5183 0.0345 Uiso 1.0000 . . H
H201 0.4305 0.2854 0.4184 0.0471 Uiso 1.0000 . . H
H202 0.6392 0.2639 0.4635 0.0461 Uiso 1.0000 . . H
H221 0.4429 0.2538 0.3148 0.0456 Uiso 1.0000 . . H
H231 0.6533 0.2167 0.2289 0.0584 Uiso 1.0000 . . H
H241 1.0137 0.1563 0.2396 0.0668 Uiso 1.0000 . . H
H251 1.1637 0.1315 0.3364 0.0600 Uiso 1.0000 . . H
H261 0.9562 0.1700 0.4217 0.0465 Uiso 1.0000 . . H

loop_
_atom_site_aniso_label
_atom_site_aniso_U_11
_atom_site_aniso_U_22
_atom_site_aniso_U_33
_atom_site_aniso_U_12
_atom_site_aniso_U_13
_atom_site_aniso_U_23
C1 0.0272(10) 0.0244(9) 0.0260(9) 0.0029(9) 0.0009(8) 0.0019(8)
C2 0.0280(9) 0.0251(9) 0.0232(9) 0.0014(9) 0.0011(8) 0.0061(8)
C3 0.0311(10) 0.0246(10) 0.0303(10) 0.0009(9) -0.0001(9) 0.0049(8)
C4 0.0351(11) 0.0231(9) 0.0329(10) 0.0050(9) -0.0019(9) 0.0012(8)
O5 0.0442(8) 0.0279(7) 0.0321(7) 0.0018(7) 0.0084(7) 0.0016(6)
C6 0.0432(13) 0.0364(11) 0.0284(10) -0.0045(11) -0.0029(10) -0.0022(9)
O70 0.054(3) 0.051(3) 0.029(2) -0.008(3) -0.010(3) -0.004(2)
O71 0.069(3) 0.033(2) 0.0308(17) -0.003(2) 0.011(2) -0.0067(14)
C8 0.0459(12) 0.0309(10) 0.0347(11) 0.0038(11) -0.0032(11) -0.0047(9)
C9 0.0492(14) 0.095(2) 0.0419(13) 0.0311(16) -0.0001(12) -0.0151(14)
C10 0.0398(13) 0.105(2) 0.0428(13) 0.0065(16) 0.0005(11) 0.0263(14)
O11 0.0280(7) 0.0266(7) 0.0397(8) -0.0043(6) -0.0026(6) 0.0026(6)
C12 0.0263(10) 0.0260(10) 0.0343(10) 0.0014(9) -0.0009(9) 0.0031(8)
O13 0.0426(8) 0.0272(7) 0.0246(6) 0.0078(7) 0.0045(6) 0.0045(5)
C14 0.0405(12) 0.0282(10) 0.0250(9) 0.0096(10) -0.0014(9) 0.0030(8)
O15 0.0374(7) 0.0329(7) 0.0261(6) 0.0102(7) 0.0026(6) 0.0024(6)
C16 0.0563(14) 0.0388(12) 0.0432(12) 0.0079(12) -0.0150(11) -0.0051(10)
C17 0.0523(14) 0.0517(14) 0.0392(12) 0.0146(13) 0.0116(12) 0.0115(11)
C18 0.0292(9) 0.0245(9) 0.0310(10) 0.0020(9) -0.0061(9) 0.0050(8)
O19 0.0350(7) 0.0258(6) 0.0386(7) 0.0044(7) 0.0033(6) 0.0126(6)
C20 0.0475(13) 0.0256(10) 0.0420(12) 0.0006(10) 0.0039(11) 0.0103(9)
C21 0.0329(11) 0.0218(10) 0.0400(11) -0.0047(9) 0.0001(10) 0.0089(9)
C22 0.0362(12) 0.0363(11) 0.0425(12) -0.0007(11) 0.0001(11) 0.0122(10)
C23 0.0635(16) 0.0440(13) 0.0391(12) -0.0048(13) 0.0026(12) 0.0109(11)
C24 0.0622(16) 0.0403(13) 0.0619(16) 0.0025(14) 0.0294(14) 0.0071(12)
C25 0.0347(12) 0.0342(12) 0.0816(18) 0.0046(10) 0.0144(13) 0.0215(12)
C26 0.0310(12) 0.0335(12) 0.0504(13) -0.0049(10) -0.0028(10) 0.0134(10)

loop_
_atom_type_symbol
_atom_type_scat_dispersion_real
_atom_type_scat_dispersion_imag
_atom_type_scat_source
C 0.0033 0.0016 'International Tables Vol C 4.2.6.8 and 6.1.1.4'
H 0.0000 0.0000 'International Tables Vol C 4.2.6.8 and 6.1.1.4'
O 0.0106 0.0060 'International Tables Vol C 4.2.6.8 and 6.1.1.4'

loop_
_geom_angle_atom_site_label_1
_geom_angle_atom_site_label_2
_geom_angle_atom_site_label_3
_geom_angle
_geom_angle_publ_flag
C2 C1 C12 104.03(14) no
C2 C1 O15 104.47(13) no
C12 C1 O15 110.03(15) no
C2 C1 C18 112.45(15) no
C12 C1 C18 113.44(15) no
O15 C1 C18 111.79(14) no
C1 C2 C3 105.17(14) no
C1 C2 O13 104.58(14) no
C3 C2 O13 108.14(14) no
C1 C2 H21 113.5 no
C3 C2 H21 113.9 no
O13 C2 H21 110.9 no
C2 C3 C4 115.33(16) no
C2 C3 O11 104.84(15) no
C4 C3 O11 112.94(15) no
C2 C3 H31 108.5 no
C4 C3 H31 106.5 no
O11 C3 H31 108.5 no
C3 C4 O5 111.02(15) no
C3 C4 C8 114.75(17) no
O5 C4 C8 103.14(14) no
C3 C4 H41 109.0 no
O5 C4 H41 108.0 no
C8 C4 H41 110.7 no
C4 O5 C6 108.16(13) no
O5 C6 O70 98.9(3) no
O5 C6 C9 110.54(19) no
O70 C6 C9 126.7(3) no
O5 C6 C10 109.16(18) no
O70 C6 C10 98.0(3) no
C9 C6 C10 111.9(2) no
O5 C6 O71 108.7(2) no
O5 C6 C9 110.54(19) no
O71 C6 C9 97.8(3) no
O5 C6 C10 109.16(18) no
O71 C6 C10 118.2(3) no
C9 C6 C10 111.9(2) no
C6 O70 C8 109.8(3) no
C6 O71 C8 105.3(3) no
C4 C8 O70 103.8(3) no
C4 C8 H81 112.0 no
O70 C8 H81 124.7 no
C4 C8 H82 111.2 no
O70 C8 H82 96.4 no
H81 C8 H82 107.5 no
C4 C8 O71 104.4(2) no
C4 C8 H81 112.0 no
O71 C8 H81 99.0 no
C4 C8 H82 111.2 no
O71 C8 H82 122.1 no
H81 C8 H82 107.5 no
C6 C9 H91 108.9 no
C6 C9 H92 107.4 no
H91 C9 H92 109.8 no
C6 C9 H93 111.0 no
H91 C9 H93 110.1 no
H92 C9 H93 109.5 no
C6 C10 H101 109.5 no
C6 C10 H102 108.2 no
H101 C10 H102 109.4 no
C6 C10 H103 111.2 no
H101 C10 H103 108.7 no
H102 C10 H103 109.8 no
C3 O11 C12 107.15(14) no
C1 C12 O11 106.49(14) no
C1 C12 H121 111.4 no
O11 C12 H121 109.5 no
C1 C12 H122 109.8 no
O11 C12 H122 109.6 no
H121 C12 H122 109.9 no
C2 O13 C14 107.88(13) no
O13 C14 O15 105.17(13) no
O13 C14 C16 110.22(17) no
O15 C14 C16 111.54(16) no
O13 C14 C17 108.82(16) no
O15 C14 C17 107.99(16) no
C16 C14 C17 112.77(17) no
C1 O15 C14 109.10(12) no
C14 C16 H161 108.5 no
C14 C16 H162 110.3 no
H161 C16 H162 110.2 no
C14 C16 H163 109.8 no
H161 C16 H163 108.2 no
H162 C16 H163 109.8 no
C14 C17 H171 109.3 no
C14 C17 H172 107.4 no
H171 C17 H172 110.0 no
C14 C17 H173 110.8 no
H171 C17 H173 109.6 no
H172 C17 H173 109.7 no
C1 C18 O19 109.76(15) no
C1 C18 H181 108.9 no
O19 C18 H181 110.2 no
C1 C18 H182 109.2 no
O19 C18 H182 110.1 no
H181 C18 H182 108.6 no
C18 O19 C20 111.94(14) no
O19 C20 C21 113.68(16) no
O19 C20 H201 105.7 no
C21 C20 H201 106.8 no
O19 C20 H202 109.3 no
C21 C20 H202 109.8 no
H201 C20 H202 111.5 no
C20 C21 C22 120.25(19) no
C20 C21 C26 121.3(2) no
C22 C21 C26 118.4(2) no
C21 C22 C23 121.0(2) no
C21 C22 H221 118.6 no
C23 C22 H221 120.4 no
C22 C23 C24 119.8(2) no
C22 C23 H231 119.5 no
C24 C23 H231 120.7 no
C23 C24 C25 119.8(2) no
C23 C24 H241 119.4 no
C25 C24 H241 120.9 no
C24 C25 C26 120.3(2) no
C24 C25 H251 120.2 no
C26 C25 H251 119.5 no
C21 C26 C25 120.8(2) no
C21 C26 H261 119.4 no
C25 C26 H261 119.8 no

loop_
_geom_bond_atom_site_label_1
_geom_bond_atom_site_label_2
_geom_bond_distance
_geom_bond_publ_flag
C1 C2 1.541(2) no
C1 C12 1.528(3) no
C1 O15 1.436(2) no
C1 C18 1.516(2) no
C2 C3 1.519(3) no
C2 O13 1.424(2) no
C2 H21 0.974 no
C3 C4 1.515(3) no
C3 O11 1.433(2) no
C3 H31 1.002 no
C4 O5 1.426(2) no
C4 C8 1.524(3) no
C4 H41 0.994 no
O5 C6 1.427(2) no
C6 O70 1.441(6) no
C6 C9 1.500(4) no
C6 C10 1.490(3) no
C6 O71 1.457(5) no
C6 C9 1.500(4) no
C6 C10 1.490(3) no
O70 C8 1.384(6) no
O71 C8 1.450(5) no
C8 H81 0.976 no
C8 H82 0.970 no
C8 H81 0.976 no
C8 H82 0.970 no
C9 H91 0.966 no
C9 H92 0.972 no
C9 H93 0.953 no
C10 H101 0.982 no
C10 H102 0.961 no
C10 H103 0.947 no
O11 C12 1.447(2) no
C12 H121 0.998 no
C12 H122 0.998 no
O13 C14 1.428(2) no
C14 O15 1.429(2) no
C14 C16 1.510(3) no
C14 C17 1.506(3) no
C16 H161 0.986 no
C16 H162 0.982 no
C16 H163 0.979 no
C17 H171 0.985 no
C17 H172 0.958 no
C17 H173 0.955 no
C18 O19 1.421(2) no
C18 H181 0.998 no
C18 H182 0.984 no
O19 C20 1.442(2) no
C20 C21 1.501(3) no
C20 H201 0.980 no
C20 H202 0.982 no
C21 C22 1.391(3) no
C21 C26 1.391(3) no
C22 C23 1.379(3) no
C22 H221 0.962 no
C23 C24 1.387(4) no
C23 H231 0.948 no
C24 C25 1.381(4) no
C24 H241 0.937 no
C25 C26 1.376(3) no
C25 H251 0.949 no
C26 H261 0.955 no

loop_
_geom_hbond_atom_site_label_D
_geom_hbond_atom_site_label_H
_geom_hbond_atom_site_label_A
_geom_hbond_site_symmetry_A
_geom_hbond_distance_DH
_geom_hbond_distance_HA
_geom_hbond_distance_DA
_geom_hbond_angle_DHA
_geom_hbond_publ_flag
C23 H231 O70 3_655 0.95 2.49 3.372(2) 155 yes
